data_4082224
loop_
_publ_author_name
'Saxena, Priya'
'Thirupathi, Natesan'
'Nethaji, Munirathinam'

_publ_contact_author 'Thirupathi N.'
_publ_section_title
;
 Insertion Reactions of Six-Membered
 CyclopalladatedN,N&#x2032;,N&#x2033;-Triarylguanidine,
 [Pd{\k2(C,N)-C6H3Me-3(NHC(NHAr)(&#x2550;NAr))-2}(\m-Br)]2(Ar = 2-MeC6H4)
 with PhC\\tb C---C(O)OR (R = Me and Et): A Gateway to Second
 Orthopalladation through Novel Rearrangements
;
_journal_issue 24
_journal_name_full Organometallics
_journal_page_first 7580
_journal_paper_doi 10.1021/om4010719
_journal_volume 32
_journal_year 2013
_chemical_formula_moiety 'C52 H46 Br N3 O6 Pd'
_chemical_formula_sum 'C52 H46 Br N3 O6 Pd'
_chemical_formula_weight 995.23
_chemical_name_systematic
;
 ?
;
_space_group_IT_number 2
_symmetry_cell_setting triclinic
_symmetry_space_group_name_Hall '-P 1'
_symmetry_space_group_name_H-M 'P -1'
_atom_sites_solution_hydrogens geom
_atom_sites_solution_primary direct
_atom_sites_solution_secondary difmap
_audit_creation_method SHELXL-97
_cell_angle_alpha 85.454(3)
_cell_angle_beta 85.453(3)
_cell_angle_gamma 80.475(4)
_cell_formula_units_Z 2
_cell_length_a 10.0667(3)
_cell_length_b 11.8512(4)
_cell_length_c 19.4506(6)
_cell_measurement_reflns_used 12384
_cell_measurement_temperature 298(2)
_cell_measurement_theta_max 26.37
_cell_measurement_theta_min 3.04
_cell_volume 2276.14(13)
_computing_cell_refinement 'CrysAlisPro, Oxford Diffraction Ltd.'
_computing_data_collection 'CrysAlisPro, Oxford Diffraction Ltd.'
_computing_data_reduction 'CrysAlisPro, Oxford Diffraction Ltd.'
_computing_molecular_graphics 'OLEX 2-1.2'
_computing_publication_material 'WINGX V1.80.01'
_computing_structure_refinement 'SHELXL-97 (Sheldrick, 2008)'
_computing_structure_solution SIR-92
_diffrn_ambient_temperature 298(2)
_diffrn_detector_area_resol_mean 0.3703
_diffrn_measured_fraction_theta_full 0.998
_diffrn_measured_fraction_theta_max 0.998
_diffrn_measurement_device_type 'Sapphire-3 CCD detector'
_diffrn_measurement_method 'OMEGA SCAN'
_diffrn_radiation_monochromator graphite
_diffrn_radiation_source 'fine-focus sealed tube'
_diffrn_radiation_type MoK\a
_diffrn_radiation_wavelength 0.71073
_diffrn_reflns_av_R_equivalents 0.0297
_diffrn_reflns_av_sigmaI/netI 0.0287
_diffrn_reflns_limit_h_max 12
_diffrn_reflns_limit_h_min -12
_diffrn_reflns_limit_k_max 14
_diffrn_reflns_limit_k_min -14
_diffrn_reflns_limit_l_max 24
_diffrn_reflns_limit_l_min -24
_diffrn_reflns_number 33099
_diffrn_reflns_theta_full 26.37
_diffrn_reflns_theta_max 26.37
_diffrn_reflns_theta_min 3.04
_exptl_absorpt_coefficient_mu 1.339
_exptl_absorpt_correction_T_max 0.6097
_exptl_absorpt_correction_T_min 0.5903
_exptl_absorpt_correction_type empirical
_exptl_absorpt_process_details 'CrysAlisPro 1.171.34.40 (2006)'
_exptl_crystal_colour RED
_exptl_crystal_density_diffrn 1.452
_exptl_crystal_density_method 'not measured'
_exptl_crystal_description CUBOIDAL
_exptl_crystal_F_000 1016
_exptl_crystal_size_max 0.44
_exptl_crystal_size_mid 0.42
_exptl_crystal_size_min 0.41
_refine_diff_density_max 0.882
_refine_diff_density_min -0.840
_refine_diff_density_rms 0.062
_refine_ls_extinction_method none
_refine_ls_goodness_of_fit_ref 1.018
_refine_ls_hydrogen_treatment constr
_refine_ls_matrix_type full
_refine_ls_number_parameters 586
_refine_ls_number_reflns 9294
_refine_ls_number_restraints 0
_refine_ls_restrained_S_all 1.018
_refine_ls_R_factor_all 0.0479
_refine_ls_R_factor_gt 0.0398
_refine_ls_shift/su_max 0.003
_refine_ls_shift/su_mean 0.000
_refine_ls_structure_factor_coef Fsqd
_refine_ls_weighting_details 'calc w=1/[\s^2^(Fo^2^)+(0.0535P)^2^+1.9538P] where P=(Fo^2^+2Fc^2^)/3'
_refine_ls_weighting_scheme calc
_refine_ls_wR_factor_gt 0.1005
_refine_ls_wR_factor_ref 0.1054
_reflns_number_gt 8112
_reflns_number_total 9294
_reflns_threshold_expression >2\s(I)
_cod_data_source_file om4010719_si_002.cif
_cod_data_source_block 5a
_cod_depositor_comments
;
The following automatic conversions were performed:

'_symmetry_cell_setting' value 'TRICLINIC' changed to 'triclinic'
according to /home/saulius/struct/CIF-dictionaries/cif_core.dic
dictionary named 'cif_core.dic' version 2.4.2 from
2011-04-26.

'_exptl_absorpt_correction_type' value 'EMPIRICAL'
changed to 'empirical' according to
/home/saulius/struct/CIF-dictionaries/cif_core.dic dictionary named
'cif_core.dic' version 2.4.2 from 2011-04-26.

Automatic conversion script
Id: cif_fix_values 1891 2012-01-12 08:04:46Z andrius 
;
_cod_original_sg_symbol_H-M P-1
_cod_database_code 4082224

loop_
_symmetry_equiv_pos_as_xyz
'x, y, z'
'-x, -y, -z'

loop_
_atom_site_label
_atom_site_type_symbol
_atom_site_fract_x
_atom_site_fract_y
_atom_site_fract_z
_atom_site_U_iso_or_equiv
_atom_site_adp_type
_atom_site_occupancy
_atom_site_symmetry_multiplicity
_atom_site_calc_flag
_atom_site_refinement_flags
Pd1 Pd 0.44169(2) 0.588576(18) 0.754960(11) 0.03491(8) Uani 1 1 d .
Br1 Br 0.56889(4) 0.66072(4) 0.841622(19) 0.06646(13) Uani 1 1 d .
O1 O 0.4946(3) 0.4482(2) 0.58567(14) 0.0696(8) Uani 1 1 d .
O2 O 0.4594(3) 0.33630(19) 0.68025(14) 0.0678(7) Uani 1 1 d .
O5 O 0.6905(3) 0.5501(3) 0.65279(16) 0.0854(10) Uani 1 1 d .
O6 O 0.6365(3) 0.6729(2) 0.56325(13) 0.0656(7) Uani 1 1 d .
N1 N 0.3389(2) 0.4704(2) 0.81628(13) 0.0417(6) Uani 1 1 d .
N2 N 0.5101(3) 0.3921(2) 0.88508(14) 0.0477(6) Uani 1 1 d .
H2 H 0.5056 0.4525 0.9074 0.057 Uiso 1 1 calc R
N3 N 0.3613(3) 0.2766(2) 0.85354(14) 0.0524(7) Uani 1 1 d .
H3 H 0.3343 0.2579 0.8158 0.063 Uiso 1 1 calc R
C1 C 0.4013(3) 0.3811(3) 0.85117(16) 0.0442(7) Uani 1 1 d .
C2 C 0.6322(3) 0.3109(3) 0.88662(17) 0.0493(8) Uani 1 1 d .
C3 C 0.6711(4) 0.2390(4) 0.8340(2) 0.0703(11) Uani 1 1 d .
H3A H 0.6159 0.2399 0.7978 0.084 Uiso 1 1 calc R
C4 C 0.7922(5) 0.1655(4) 0.8354(3) 0.0925(15) Uani 1 1 d .
H4 H 0.8184 0.1163 0.8002 0.111 Uiso 1 1 calc R
C5 C 0.8736(5) 0.1645(4) 0.8878(3) 0.0878(15) Uani 1 1 d .
H5 H 0.9554 0.1147 0.8883 0.105 Uiso 1 1 calc R
C6 C 0.8362(4) 0.2354(4) 0.9390(2) 0.0716(12) Uani 1 1 d .
H6 H 0.8933 0.2338 0.9746 0.086 Uiso 1 1 calc R
C7 C 0.7153(4) 0.3109(3) 0.94045(19) 0.0566(9) Uani 1 1 d .
C8 C 0.6779(5) 0.3905(5) 0.9964(2) 0.0826(13) Uani 1 1 d .
H8A H 0.6772 0.4680 0.9776 0.124 Uiso 1 1 calc R
H8B H 0.7425 0.3729 1.0310 0.124 Uiso 1 1 calc R
H8C H 0.5898 0.3822 1.0169 0.124 Uiso 1 1 calc R
C9 C 0.3588(4) 0.1942(3) 0.91101(19) 0.0542(8) Uani 1 1 d .
C10 C 0.3561(4) 0.2246(3) 0.9779(2) 0.0664(10) Uani 1 1 d .
H10 H 0.3640 0.2992 0.9865 0.080 Uiso 1 1 calc R
C11 C 0.3418(5) 0.1446(4) 1.0322(2) 0.0859(14) Uani 1 1 d .
H11 H 0.3409 0.1648 1.0775 0.103 Uiso 1 1 calc R
C12 C 0.3289(6) 0.0347(5) 1.0192(3) 0.1040(19) Uani 1 1 d .
H12 H 0.3163 -0.0190 1.0556 0.125 Uiso 1 1 calc R
C13 C 0.3347(7) 0.0046(4) 0.9533(3) 0.109(2) Uani 1 1 d .
H13 H 0.3280 -0.0705 0.9452 0.130 Uiso 1 1 calc R
C14 C 0.3504(5) 0.0829(4) 0.8969(2) 0.0770(13) Uani 1 1 d .
C15 C 0.3597(9) 0.0462(5) 0.8249(3) 0.139(3) Uani 1 1 d .
H15A H 0.2804 0.0815 0.8023 0.208 Uiso 1 1 calc R
H15B H 0.3667 -0.0357 0.8261 0.208 Uiso 1 1 calc R
H15C H 0.4381 0.0692 0.8000 0.208 Uiso 1 1 calc R
C16 C 0.2181(3) 0.4621(2) 0.78361(16) 0.0413(7) Uani 1 1 d .
C17 C 0.2226(3) 0.4838(2) 0.71209(16) 0.0376(6) Uani 1 1 d .
C18 C 0.1169(3) 0.4660(3) 0.67506(18) 0.0490(8) Uani 1 1 d .
H18 H 0.1230 0.4753 0.6270 0.059 Uiso 1 1 calc R
C19 C 0.0020(3) 0.4342(3) 0.7099(2) 0.0609(10) Uani 1 1 d .
H19 H -0.0687 0.4204 0.6855 0.073 Uiso 1 1 calc R
C20 C -0.0065(4) 0.4232(3) 0.7808(2) 0.0627(10) Uani 1 1 d .
H20 H -0.0859 0.4056 0.8038 0.075 Uiso 1 1 calc R
C21 C 0.0989(3) 0.4373(3) 0.81974(18) 0.0535(8) Uani 1 1 d .
C22 C 0.0813(4) 0.4320(4) 0.8973(2) 0.0761(12) Uani 1 1 d .
H22A H 0.1079 0.3545 0.9153 0.114 Uiso 1 1 calc R
H22B H -0.0117 0.4574 0.9114 0.114 Uiso 1 1 calc R
H22C H 0.1364 0.4807 0.9146 0.114 Uiso 1 1 calc R
C23 C 0.3467(3) 0.5244(2) 0.67837(14) 0.0334(6) Uani 1 1 d .
C24 C 0.4439(3) 0.4344(2) 0.64202(17) 0.0420(7) Uani 1 1 d .
C25 C 0.5483(6) 0.2409(4) 0.6489(3) 0.105(2) Uani 1 1 d .
H25A H 0.5278 0.2387 0.6017 0.158 Uiso 1 1 calc R
H25B H 0.5348 0.1702 0.6740 0.158 Uiso 1 1 calc R
H25C H 0.6406 0.2512 0.6504 0.158 Uiso 1 1 calc R
C26 C 0.3561(3) 0.6434(2) 0.66182(14) 0.0328(6) Uani 1 1 d .
C27 C 0.2406(3) 0.7460(2) 0.65756(14) 0.0341(6) Uani 1 1 d .
C28 C 0.1431(3) 0.7503(2) 0.72291(16) 0.0422(7) Uani 1 1 d .
C29 C 0.1877(4) 0.7831(3) 0.78295(18) 0.0579(9) Uani 1 1 d .
H29 H 0.2731 0.8037 0.7824 0.069 Uiso 1 1 calc R
C30 C 0.1063(6) 0.7854(4) 0.8433(2) 0.0844(14) Uani 1 1 d .
H30 H 0.1361 0.8091 0.8830 0.101 Uiso 1 1 calc R
C31 C -0.0187(5) 0.7528(5) 0.8450(3) 0.0939(17) Uani 1 1 d .
H31 H -0.0732 0.7539 0.8860 0.113 Uiso 1 1 calc R
C32 C -0.0627(4) 0.7189(4) 0.7869(3) 0.0789(14) Uani 1 1 d .
H32 H -0.1470 0.6961 0.7884 0.095 Uiso 1 1 calc R
C33 C 0.0172(3) 0.7182(3) 0.7252(2) 0.0544(8) Uani 1 1 d .
H33 H -0.0143 0.6960 0.6855 0.065 Uiso 1 1 calc R
C34 C 0.1768(3) 0.7448(2) 0.58831(15) 0.0371(6) Uani 1 1 d .
C35 C 0.2392(3) 0.6782(3) 0.53637(16) 0.0451(7) Uani 1 1 d .
H35 H 0.3197 0.6293 0.5442 0.054 Uiso 1 1 calc R
C36 C 0.1852(4) 0.6822(3) 0.47325(17) 0.0545(8) Uani 1 1 d .
H36 H 0.2282 0.6350 0.4395 0.065 Uiso 1 1 calc R
C37 C 0.0692(4) 0.7551(4) 0.4600(2) 0.0671(10) Uani 1 1 d .
H37 H 0.0327 0.7581 0.4173 0.080 Uiso 1 1 calc R
C38 C 0.0070(4) 0.8239(4) 0.5102(2) 0.0750(12) Uani 1 1 d .
H38 H -0.0716 0.8746 0.5013 0.090 Uiso 1 1 calc R
C39 C 0.0591(3) 0.8189(3) 0.57342(18) 0.0567(9) Uani 1 1 d .
H39 H 0.0150 0.8660 0.6070 0.068 Uiso 1 1 calc R
C40 C 0.3210(3) 0.8464(2) 0.65170(15) 0.0375(6) Uani 1 1 d .
C41 C 0.2512(4) 0.9664(3) 0.64927(19) 0.0509(8) Uani 1 1 d .
C43 C 0.4548(3) 0.8107(2) 0.65029(14) 0.0363(6) Uani 1 1 d .
C44 C 0.5647(3) 0.8810(2) 0.64366(16) 0.0407(6) Uani 1 1 d .
C45 C 0.5928(4) 0.9420(3) 0.58207(19) 0.0581(9) Uani 1 1 d .
H45 H 0.5420 0.9392 0.5445 0.070 Uiso 1 1 calc R
C46 C 0.6960(4) 1.0073(3) 0.5759(2) 0.0704(12) Uani 1 1 d .
H46 H 0.7126 1.0497 0.5347 0.085 Uiso 1 1 calc R
C47 C 0.7723(4) 1.0091(3) 0.6296(3) 0.0734(13) Uani 1 1 d .
H47 H 0.8413 1.0530 0.6253 0.088 Uiso 1 1 calc R
C48 C 0.7491(4) 0.9476(3) 0.6898(3) 0.0699(12) Uani 1 1 d .
H48 H 0.8028 0.9486 0.7264 0.084 Uiso 1 1 calc R
C49 C 0.6447(3) 0.8826(3) 0.6969(2) 0.0547(8) Uani 1 1 d .
H49 H 0.6295 0.8400 0.7382 0.066 Uiso 1 1 calc R
C50 C 0.4836(3) 0.6836(2) 0.65701(14) 0.0340(6) Uani 1 1 d .
C51 C 0.6153(3) 0.6253(3) 0.62601(17) 0.0439(7) Uani 1 1 d .
O91A O 0.3065(7) 1.0432(6) 0.6669(4) 0.0391(17) Uiso 0.30 1 d P
O91B O 0.1829(11) 1.0004(8) 0.6962(5) 0.043(2) Uiso 0.25 1 d P
O91C O 0.3250(7) 1.0460(6) 0.6363(5) 0.0239(15) Uiso 0.25 1 d P
O91D O 0.1325(10) 0.9856(8) 0.6862(5) 0.0256(19) Uiso 0.20 1 d P
C91A C 0.2360(11) 1.1623(9) 0.6642(6) 0.042(2) Uiso 0.30 1 d P
C91B C 0.156(3) 1.144(2) 0.6885(12) 0.098(6) Uiso 0.25 1 d P
C91C C 0.2563(14) 1.1621(12) 0.6287(8) 0.048(3) Uiso 0.25 1 d P
C91D C 0.0983(16) 1.1090(13) 0.6938(8) 0.039(3) Uiso 0.20 1 d P
O92 O 0.1209(6) 0.9909(5) 0.6520(4) 0.0843(18) Uiso 0.55 1 d P
O92' O 0.3047(8) 1.0362(7) 0.6032(4) 0.086(2) Uiso 0.45 1 d P
C52 C 0.7629(6) 0.6316(5) 0.5266(3) 0.114(2) Uani 1 1 d .
H52A H 0.8348 0.6257 0.5569 0.171 Uiso 1 1 calc R
H52B H 0.7784 0.6841 0.4877 0.171 Uiso 1 1 calc R
H52C H 0.7599 0.5576 0.5106 0.171 Uiso 1 1 calc R

loop_
_atom_site_aniso_label
_atom_site_aniso_U_11
_atom_site_aniso_U_22
_atom_site_aniso_U_33
_atom_site_aniso_U_23
_atom_site_aniso_U_13
_atom_site_aniso_U_12
Pd1 0.03194(12) 0.03155(12) 0.04110(13) 0.00427(8) -0.00210(8) -0.00803(8)
Br1 0.0813(3) 0.0749(3) 0.0536(2) 0.00822(18) -0.01518(18) -0.0439(2)
O1 0.088(2) 0.0479(14) 0.0612(16) -0.0022(12) 0.0189(14) 0.0117(13)
O2 0.0822(18) 0.0296(12) 0.0786(17) 0.0052(11) 0.0235(14) 0.0116(12)
O5 0.0515(16) 0.104(2) 0.084(2) 0.0039(17) -0.0016(14) 0.0325(16)
O6 0.0802(18) 0.0455(14) 0.0655(16) -0.0044(11) 0.0352(13) -0.0128(13)
N1 0.0386(13) 0.0394(14) 0.0472(14) 0.0070(11) -0.0030(11) -0.0114(11)
N2 0.0532(16) 0.0404(14) 0.0512(15) 0.0051(11) -0.0133(12) -0.0121(12)
N3 0.0648(18) 0.0428(15) 0.0534(16) 0.0109(12) -0.0161(13) -0.0211(13)
C1 0.0470(17) 0.0414(17) 0.0447(17) 0.0062(13) -0.0014(13) -0.0132(14)
C2 0.0504(19) 0.0446(18) 0.0531(19) 0.0155(14) -0.0071(15) -0.0153(15)
C3 0.064(3) 0.071(3) 0.078(3) -0.009(2) -0.007(2) -0.013(2)
C4 0.082(3) 0.076(3) 0.118(4) -0.021(3) 0.012(3) -0.010(3)
C5 0.060(3) 0.069(3) 0.129(4) 0.014(3) -0.002(3) -0.005(2)
C6 0.058(2) 0.074(3) 0.081(3) 0.027(2) -0.013(2) -0.017(2)
C7 0.054(2) 0.059(2) 0.057(2) 0.0200(16) -0.0079(16) -0.0165(17)
C8 0.078(3) 0.108(4) 0.063(3) -0.003(2) -0.022(2) -0.014(3)
C9 0.055(2) 0.0452(19) 0.064(2) 0.0151(15) -0.0091(16) -0.0199(16)
C10 0.084(3) 0.055(2) 0.063(2) 0.0074(17) -0.002(2) -0.026(2)
C11 0.104(4) 0.092(3) 0.065(3) 0.022(2) -0.003(2) -0.038(3)
C12 0.136(5) 0.094(4) 0.091(4) 0.048(3) -0.026(3) -0.063(4)
C13 0.163(6) 0.062(3) 0.115(4) 0.032(3) -0.036(4) -0.063(3)
C14 0.104(3) 0.054(2) 0.082(3) 0.012(2) -0.024(2) -0.040(2)
C15 0.255(9) 0.076(4) 0.108(5) -0.009(3) -0.037(5) -0.077(5)
C16 0.0341(15) 0.0323(15) 0.0574(18) 0.0061(13) -0.0025(13) -0.0103(12)
C17 0.0321(14) 0.0248(13) 0.0557(18) 0.0015(12) -0.0028(12) -0.0057(11)
C18 0.0421(17) 0.0432(18) 0.063(2) 0.0016(14) -0.0109(15) -0.0093(14)
C19 0.0405(18) 0.058(2) 0.088(3) 0.0067(19) -0.0182(17) -0.0193(16)
C20 0.0379(18) 0.061(2) 0.090(3) 0.0095(19) 0.0019(17) -0.0199(16)
C21 0.0449(18) 0.053(2) 0.063(2) 0.0078(16) 0.0027(15) -0.0181(15)
C22 0.059(2) 0.098(3) 0.072(3) 0.011(2) 0.0129(19) -0.029(2)
C23 0.0335(14) 0.0233(13) 0.0406(14) 0.0021(10) 0.0011(11) 0.0001(10)
C24 0.0393(16) 0.0303(15) 0.0550(19) -0.0020(13) -0.0028(13) -0.0025(12)
C25 0.129(4) 0.042(2) 0.119(4) 0.002(2) 0.053(3) 0.030(3)
C26 0.0329(14) 0.0287(13) 0.0353(14) -0.0004(10) -0.0015(11) -0.0019(11)
C27 0.0298(13) 0.0270(13) 0.0435(15) -0.0001(11) 0.0013(11) -0.0018(10)
C28 0.0392(16) 0.0312(15) 0.0502(17) 0.0022(12) 0.0070(13) 0.0046(12)
C29 0.061(2) 0.056(2) 0.053(2) -0.0065(16) 0.0066(16) -0.0009(17)
C30 0.101(4) 0.091(3) 0.051(2) -0.009(2) 0.015(2) 0.008(3)
C31 0.084(3) 0.106(4) 0.070(3) 0.013(3) 0.038(3) 0.016(3)
C32 0.045(2) 0.074(3) 0.101(4) 0.027(2) 0.026(2) 0.0076(19)
C33 0.0396(17) 0.0467(19) 0.069(2) 0.0107(16) 0.0071(15) 0.0037(14)
C34 0.0305(14) 0.0325(14) 0.0471(16) 0.0040(12) -0.0031(12) -0.0042(11)
C35 0.0421(17) 0.0404(17) 0.0493(18) -0.0019(13) -0.0032(13) 0.0026(13)
C36 0.059(2) 0.057(2) 0.0478(19) -0.0039(15) -0.0016(15) -0.0085(17)
C37 0.052(2) 0.094(3) 0.055(2) 0.003(2) -0.0153(17) -0.010(2)
C38 0.048(2) 0.099(3) 0.067(2) 0.005(2) -0.0144(18) 0.019(2)
C39 0.0424(18) 0.063(2) 0.055(2) 0.0004(16) -0.0021(15) 0.0150(16)
C40 0.0407(16) 0.0306(14) 0.0406(15) 0.0015(11) -0.0051(12) -0.0051(12)
C41 0.057(2) 0.0318(16) 0.064(2) 0.0011(14) -0.0203(17) -0.0023(14)
C43 0.0382(15) 0.0318(14) 0.0390(15) 0.0033(11) -0.0038(11) -0.0077(12)
C44 0.0365(15) 0.0289(14) 0.0557(18) 0.0004(12) -0.0007(13) -0.0049(12)
C45 0.064(2) 0.049(2) 0.060(2) 0.0052(16) 0.0073(17) -0.0156(17)
C46 0.066(3) 0.047(2) 0.095(3) 0.003(2) 0.029(2) -0.0175(19)
C47 0.0379(19) 0.0331(18) 0.148(4) -0.010(2) 0.012(2) -0.0080(15)
C48 0.053(2) 0.0403(19) 0.121(4) -0.005(2) -0.029(2) -0.0092(16)
C49 0.053(2) 0.0394(17) 0.074(2) 0.0042(15) -0.0158(17) -0.0109(15)
C50 0.0300(13) 0.0298(13) 0.0405(15) 0.0027(11) 0.0005(11) -0.0038(11)
C51 0.0342(15) 0.0423(17) 0.0552(18) -0.0064(14) 0.0004(13) -0.0059(13)
C52 0.119(4) 0.086(3) 0.128(5) -0.024(3) 0.087(4) -0.029(3)

loop_
_atom_type_symbol
_atom_type_description
_atom_type_scat_dispersion_real
_atom_type_scat_dispersion_imag
_atom_type_scat_source
C C 0.0033 0.0016 'International Tables Vol C Tables 4.2.6.8 and 6.1.1.4'
H H 0.0000 0.0000 'International Tables Vol C Tables 4.2.6.8 and 6.1.1.4'
N N 0.0061 0.0033 'International Tables Vol C Tables 4.2.6.8 and 6.1.1.4'
O O 0.0106 0.0060 'International Tables Vol C Tables 4.2.6.8 and 6.1.1.4'
Br Br -0.2901 2.4595 'International Tables Vol C Tables 4.2.6.8 and 6.1.1.4'
Pd Pd -0.9988 1.0072 'International Tables Vol C Tables 4.2.6.8 and 6.1.1.4'

loop_
_geom_angle_atom_site_label_1
_geom_angle_atom_site_label_2
_geom_angle_atom_site_label_3
_geom_angle
C26 Pd1 C23 40.40(10)
C26 Pd1 N1 113.61(10)
C23 Pd1 N1 80.15(10)
C26 Pd1 C50 39.26(10)
C23 Pd1 C50 71.81(10)
N1 Pd1 C50 151.63(10)
C26 Pd1 Br1 139.53(7)
C23 Pd1 Br1 176.23(7)
N1 Pd1 Br1 101.87(7)
C50 Pd1 Br1 106.37(7)
C24 O2 C25 115.5(3)
C51 O6 C52 116.5(4)
C1 N1 C16 119.9(2)
C1 N1 Pd1 123.0(2)
C16 N1 Pd1 107.94(17)
C1 N2 C2 125.0(3)
C1 N2 H2 117.5
C2 N2 H2 117.5
C1 N3 C9 127.9(3)
C1 N3 H3 116.1
C9 N3 H3 116.1
N1 C1 N2 119.2(3)
N1 C1 N3 122.0(3)
N2 C1 N3 118.8(3)
C3 C2 C7 120.4(4)
C3 C2 N2 120.9(3)
C7 C2 N2 118.5(3)
C2 C3 C4 119.5(4)
C2 C3 H3A 120.2
C4 C3 H3A 120.2
C5 C4 C3 120.5(5)
C5 C4 H4 119.7
C3 C4 H4 119.7
C6 C5 C4 120.0(5)
C6 C5 H5 120.0
C4 C5 H5 120.0
C5 C6 C7 122.0(4)
C5 C6 H6 119.0
C7 C6 H6 119.0
C6 C7 C2 117.5(4)
C6 C7 C8 121.1(4)
C2 C7 C8 121.4(4)
C7 C8 H8A 109.5
C7 C8 H8B 109.5
H8A C8 H8B 109.5
C7 C8 H8C 109.5
H8A C8 H8C 109.5
H8B C8 H8C 109.5
C10 C9 C14 121.0(3)
C10 C9 N3 121.8(3)
C14 C9 N3 117.1(3)
C9 C10 C11 120.1(4)
C9 C10 H10 120.0
C11 C10 H10 120.0
C12 C11 C10 119.7(5)
C12 C11 H11 120.2
C10 C11 H11 120.2
C13 C12 C11 120.0(4)
C13 C12 H12 120.0
C11 C12 H12 120.0
C12 C13 C14 122.0(5)
C12 C13 H13 119.0
C14 C13 H13 119.0
C9 C14 C13 117.2(4)
C9 C14 C15 122.2(4)
C13 C14 C15 120.6(4)
C14 C15 H15A 109.5
C14 C15 H15B 109.5
H15A C15 H15B 109.5
C14 C15 H15C 109.5
H15A C15 H15C 109.5
H15B C15 H15C 109.5
C17 C16 C21 120.1(3)
C17 C16 N1 116.1(2)
C21 C16 N1 123.8(3)
C18 C17 C16 120.4(3)
C18 C17 C23 122.7(3)
C16 C17 C23 116.9(2)
C17 C18 C19 119.6(3)
C17 C18 H18 120.2
C19 C18 H18 120.2
C20 C19 C18 119.4(3)
C20 C19 H19 120.3
C18 C19 H19 120.3
C19 C20 C21 122.6(3)
C19 C20 H20 118.7
C21 C20 H20 118.7
C20 C21 C16 117.3(3)
C20 C21 C22 120.5(3)
C16 C21 C22 122.1(3)
C21 C22 H22A 109.5
C21 C22 H22B 109.5
H22A C22 H22B 109.5
C21 C22 H22C 109.5
H22A C22 H22C 109.5
H22B C22 H22C 109.5
C26 C23 C17 123.4(2)
C26 C23 C24 119.2(2)
C17 C23 C24 114.7(2)
C26 C23 Pd1 69.47(15)
C17 C23 Pd1 107.35(18)
C24 C23 Pd1 110.14(19)
O1 C24 O2 124.8(3)
O1 C24 C23 124.5(3)
O2 C24 C23 110.7(3)
O2 C25 H25A 109.5
O2 C25 H25B 109.5
H25A C25 H25B 109.5
O2 C25 H25C 109.5
H25A C25 H25C 109.5
H25B C25 H25C 109.5
C50 C26 C23 121.4(2)
C50 C26 C27 109.9(2)
C23 C26 C27 128.2(2)
C50 C26 Pd1 74.28(16)
C23 C26 Pd1 70.13(15)
C27 C26 Pd1 120.78(18)
C40 C27 C26 100.6(2)
C40 C27 C34 107.7(2)
C26 C27 C34 107.5(2)
C40 C27 C28 111.1(2)
C26 C27 C28 112.3(2)
C34 C27 C28 116.3(2)
C33 C28 C29 118.9(3)
C33 C28 C27 123.2(3)
C29 C28 C27 117.8(3)
C30 C29 C28 120.3(4)
C30 C29 H29 119.8
C28 C29 H29 119.8
C31 C30 C29 120.3(5)
C31 C30 H30 119.9
C29 C30 H30 119.9
C32 C31 C30 119.9(4)
C32 C31 H31 120.0
C30 C31 H31 120.0
C31 C32 C33 120.6(4)
C31 C32 H32 119.7
C33 C32 H32 119.7
C28 C33 C32 120.0(4)
C28 C33 H33 120.0
C32 C33 H33 120.0
C35 C34 C39 117.1(3)
C35 C34 C27 121.9(3)
C39 C34 C27 120.8(3)
C36 C35 C34 121.6(3)
C36 C35 H35 119.2
C34 C35 H35 119.2
C37 C36 C35 120.3(3)
C37 C36 H36 119.8
C35 C36 H36 119.8
C36 C37 C38 119.2(3)
C36 C37 H37 120.4
C38 C37 H37 120.4
C39 C38 C37 120.7(4)
C39 C38 H38 119.6
C37 C38 H38 119.6
C38 C39 C34 121.1(3)
C38 C39 H39 119.4
C34 C39 H39 119.4
C43 C40 C41 126.7(3)
C43 C40 C27 112.4(2)
C41 C40 C27 120.9(3)
O91B C41 O91A 76.6(7)
O91B C41 O91C 101.2(7)
O91A C41 O91C 27.8(4)
O91B C41 O92 54.3(6)
O91A C41 O92 113.8(5)
O91C C41 O92 120.8(5)
O91B C41 O92' 121.5(6)
O91A C41 O92' 58.8(5)
O91C C41 O92' 31.8(4)
O92 C41 O92' 110.3(5)
O91B C41 O91D 27.2(5)
O91A C41 O91D 101.0(6)
O91C C41 O91D 121.2(6)
O92 C41 O91D 29.9(4)
O92' C41 O91D 128.5(6)
O91B C41 C40 120.1(5)
O91A C41 C40 120.8(4)
O91C C41 C40 117.3(4)
O92 C41 C40 121.4(4)
O92' C41 C40 114.8(4)
O91D C41 C40 115.9(5)
C40 C43 C44 128.4(3)
C40 C43 C50 110.0(2)
C44 C43 C50 121.7(2)
C49 C44 C45 118.4(3)
C49 C44 C43 120.8(3)
C45 C44 C43 120.7(3)
C44 C45 C46 120.6(4)
C44 C45 H45 119.7
C46 C45 H45 119.7
C47 C46 C45 119.9(4)
C47 C46 H46 120.0
C45 C46 H46 120.0
C46 C47 C48 120.6(3)
C46 C47 H47 119.7
C48 C47 H47 119.7
C47 C48 C49 120.0(4)
C47 C48 H48 120.0
C49 C48 H48 120.0
C44 C49 C48 120.4(4)
C44 C49 H49 119.8
C48 C49 H49 119.8
C26 C50 C43 107.1(2)
C26 C50 C51 127.3(2)
C43 C50 C51 118.2(2)
C26 C50 Pd1 66.46(15)
C43 C50 Pd1 121.13(19)
C51 C50 Pd1 107.12(19)
O5 C51 O6 124.8(3)
O5 C51 C50 126.6(3)
O6 C51 C50 108.6(3)
O91C O91A C41 82.2(11)
O91C O91A O92' 20.9(10)
C41 O91A O92' 64.2(5)
O91C O91A C91A 93.1(12)
C41 O91A C91A 120.2(7)
O92' O91A C91A 93.2(7)
O91C O91A O91B 125.2(13)
C41 O91A O91B 49.6(5)
O92' O91A O91B 104.3(7)
C91A O91A O91B 91.5(7)
O91C O91A C91C 66.5(11)
C41 O91A C91C 112.6(7)
O92' O91A C91C 68.0(7)
C91A O91A C91C 26.6(5)
O91B O91A C91C 105.4(7)
O91C O91A C91B 113.6(14)
C41 O91A C91B 98.0(10)
O92' O91A C91B 104.0(9)
C91A O91A C91B 31.5(8)
O91B O91A C91B 60.2(10)
C91C O91A C91B 52.3(10)
O91D O91B O92 31.4(12)
O91D O91B C41 93.3(15)
O92 O91B C41 69.1(6)
O91D O91B C91D 81.6(16)
O92 O91B C91D 79.8(9)
C41 O91B C91D 122.8(9)
O91D O91B O91A 139.0(17)
O92 O91B O91A 107.7(8)
C41 O91B O91A 53.8(5)
C91D O91B O91A 95.8(9)
O91D O91B C91B 106.0(17)
O92 O91B C91B 94.7(10)
C41 O91B C91B 108.9(11)
C91D O91B C91B 27.1(9)
O91A O91B C91B 69.7(11)
O91A O91C O92' 141.5(17)
O91A O91C C41 70.0(10)
O92' O91C C41 75.9(9)
O91A O91C C91C 90.6(13)
O92' O91C C91C 89.3(12)
C41 O91C C91C 117.2(8)
O91A O91C C91A 64.9(11)
O92' O91C C91A 109.9(11)
C41 O91C C91A 106.4(7)
C91C O91C C91A 25.7(6)
O91B O91D O92 121(2)
O91B O91D C41 59.5(13)
O92 O91D C41 71.3(10)
O91B O91D C91D 73.8(15)
O92 O91D C91D 93.2(13)
C41 O91D C91D 107.8(9)
C91C C91A C91B 131(2)
C91C C91A O91A 84.2(16)
C91B C91A O91A 94.2(18)
C91C C91A O91C 62.2(15)
C91B C91A O91C 108.8(18)
O91A C91A O91C 22.0(3)
C91C C91A C91D 119.7(17)
C91B C91A C91D 12.6(17)
O91A C91A C91D 86.5(8)
O91C C91A C91D 98.4(8)
C91D C91B C91A 152(4)
C91D C91B C91C 133(3)
C91A C91B C91C 20.8(11)
C91D C91B O91B 58(2)
C91A C91B O91B 104(2)
C91C C91B O91B 99.2(15)
C91D C91B O91A 106(3)
C91A C91B O91A 54.3(14)
C91C C91B O91A 55.5(10)
O91B C91B O91A 50.1(8)
C91A C91C O91C 92.1(17)
C91A C91C C91B 28.7(15)
O91C C91C C91B 92.6(13)
C91A C91C O91A 69.2(15)
O91C C91C O91A 22.9(4)
C91B C91C O91A 72.1(12)
C91A C91C O92' 113.3(18)
O91C C91C O92' 26.6(4)
C91B C91C O92' 103.5(12)
O91A C91C O92' 46.6(5)
C91B C91D O91B 95(3)
C91B C91D O91D 117(3)
O91B C91D O91D 24.5(5)
C91B C91D O92 115(3)
O91B C91D O92 42.2(6)
O91D C91D O92 24.3(5)
C91B C91D C91A 16(2)
O91B C91D C91A 86.1(10)
O91D C91D C91A 105.2(10)
O92 C91D C91A 100.0(9)
O91D O92 O91B 28.0(10)
O91D O92 C41 78.8(11)
O91B O92 C41 56.6(6)
O91D O92 C91D 62.4(11)
O91B O92 C91D 58.0(7)
C41 O92 C91D 100.1(7)
O91C O92' O91A 17.7(8)
O91C O92' C41 72.3(9)
O91A O92' C41 57.0(5)
O91C O92' C91C 64.1(10)
O91A O92' C91C 65.4(7)
C41 O92' C91C 105.9(8)
O6 C52 H52A 109.5
O6 C52 H52B 109.5
H52A C52 H52B 109.5
O6 C52 H52C 109.5
H52A C52 H52C 109.5
H52B C52 H52C 109.5

loop_
_geom_bond_atom_site_label_1
_geom_bond_atom_site_label_2
_geom_bond_distance
Pd1 C26 2.079(3)
Pd1 C23 2.088(3)
Pd1 N1 2.115(2)
Pd1 C50 2.183(3)
Pd1 Br1 2.4789(4)
O1 C24 1.183(4)
O2 C24 1.323(4)
O2 C25 1.463(4)
O5 C51 1.185(4)
O6 C51 1.320(4)
O6 C52 1.440(5)
N1 C1 1.308(4)
N1 C16 1.437(4)
N2 C1 1.352(4)
N2 C2 1.431(4)
N2 H2 0.8600
N3 C1 1.360(4)
N3 C9 1.426(4)
N3 H3 0.8600
C2 C3 1.374(5)
C2 C7 1.391(5)
C3 C4 1.377(7)
C3 H3A 0.9300
C4 C5 1.354(7)
C4 H4 0.9300
C5 C6 1.346(7)
C5 H5 0.9300
C6 C7 1.386(6)
C6 H6 0.9300
C7 C8 1.482(6)
C8 H8A 0.9600
C8 H8B 0.9600
C8 H8C 0.9600
C9 C10 1.374(5)
C9 C14 1.386(5)
C10 C11 1.378(5)
C10 H10 0.9300
C11 C12 1.376(7)
C11 H11 0.9300
C12 C13 1.351(7)
C12 H12 0.9300
C13 C14 1.396(6)
C13 H13 0.9300
C14 C15 1.489(7)
C15 H15A 0.9600
C15 H15B 0.9600
C15 H15C 0.9600
C16 C17 1.393(4)
C16 C21 1.403(4)
C17 C18 1.384(4)
C17 C23 1.497(4)
C18 C19 1.385(5)
C18 H18 0.9300
C19 C20 1.373(6)
C19 H19 0.9300
C20 C21 1.390(5)
C20 H20 0.9300
C21 C22 1.502(5)
C22 H22A 0.9600
C22 H22B 0.9600
C22 H22C 0.9600
C23 C26 1.439(4)
C23 C24 1.504(4)
C25 H25A 0.9600
C25 H25B 0.9600
C25 H25C 0.9600
C26 C50 1.435(4)
C26 C27 1.539(4)
C27 C40 1.538(4)
C27 C34 1.540(4)
C27 C28 1.542(4)
C28 C33 1.378(5)
C28 C29 1.390(5)
C29 C30 1.376(5)
C29 H29 0.9300
C30 C31 1.374(8)
C30 H30 0.9300
C31 C32 1.358(7)
C31 H31 0.9300
C32 C33 1.390(5)
C32 H32 0.9300
C33 H33 0.9300
C34 C35 1.379(4)
C34 C39 1.389(4)
C35 C36 1.376(5)
C35 H35 0.9300
C36 C37 1.362(5)
C36 H36 0.9300
C37 C38 1.369(6)
C37 H37 0.9300
C38 C39 1.367(5)
C38 H38 0.9300
C39 H39 0.9300
C40 C43 1.343(4)
C40 C41 1.478(4)
C41 O91B 1.156(9)
C41 O91A 1.226(7)
C41 O91C 1.293(8)
C41 O92 1.293(7)
C41 O92' 1.316(8)
C41 O91D 1.340(10)
C43 C44 1.483(4)
C43 C50 1.483(4)
C44 C49 1.365(5)
C44 C45 1.384(4)
C45 C46 1.387(5)
C45 H45 0.9300
C46 C47 1.348(6)
C46 H46 0.9300
C47 C48 1.355(6)
C47 H47 0.9300
C48 C49 1.395(5)
C48 H48 0.9300
C49 H49 0.9300
C50 C51 1.495(4)
O91A O91C 0.608(8)
O91A O92' 1.250(10)
O91A C91A 1.470(12)
O91A O91B 1.477(13)
O91A C91C 1.565(15)
O91A C91B 1.81(3)
O91B O91D 0.614(11)
O91B O92 1.125(11)
O91B C91D 1.420(17)
O91B C91B 1.67(3)
O91C O92' 0.715(9)
O91C C91C 1.435(15)
O91C C91A 1.621(13)
O91D O92 0.681(10)
O91D C91D 1.463(18)
C91A C91C 0.703(14)
C91A C91B 0.95(3)
C91A C91D 1.661(19)
C91B C91D 0.76(3)
C91B C91C 1.50(3)
C91C O92' 1.596(16)
C91D O92 1.648(16)
C52 H52A 0.9600
C52 H52B 0.9600
C52 H52C 0.9600

loop_
_geom_torsion_atom_site_label_1
_geom_torsion_atom_site_label_2
_geom_torsion_atom_site_label_3
_geom_torsion_atom_site_label_4
_geom_torsion
C26 Pd1 N1 C1 139.8(2)
C23 Pd1 N1 C1 116.7(3)
C50 Pd1 N1 C1 125.5(3)
Br1 Pd1 N1 C1 -60.1(3)
C26 Pd1 N1 C16 -6.8(2)
C23 Pd1 N1 C16 -29.92(19)
C50 Pd1 N1 C16 -21.1(3)
Br1 Pd1 N1 C16 153.32(18)
C16 N1 C1 N2 -176.0(3)
Pd1 N1 C1 N2 41.1(4)
C16 N1 C1 N3 5.0(5)
Pd1 N1 C1 N3 -137.8(3)
C2 N2 C1 N1 -137.5(3)
C2 N2 C1 N3 41.5(4)
C9 N3 C1 N1 -141.8(4)
C9 N3 C1 N2 39.3(5)
C1 N2 C2 C3 25.8(5)
C1 N2 C2 C7 -158.1(3)
C7 C2 C3 C4 0.9(6)
N2 C2 C3 C4 177.0(4)
C2 C3 C4 C5 -0.6(7)
C3 C4 C5 C6 0.1(8)
C4 C5 C6 C7 0.1(7)
C5 C6 C7 C2 0.2(6)
C5 C6 C7 C8 -178.3(4)
C3 C2 C7 C6 -0.7(5)
N2 C2 C7 C6 -176.9(3)
C3 C2 C7 C8 177.8(4)
N2 C2 C7 C8 1.7(5)
C1 N3 C9 C10 21.5(6)
C1 N3 C9 C14 -162.5(4)
C14 C9 C10 C11 -1.5(7)
N3 C9 C10 C11 174.3(4)
C9 C10 C11 C12 -0.6(8)
C10 C11 C12 C13 2.1(9)
C11 C12 C13 C14 -1.5(10)
C10 C9 C14 C13 2.1(7)
N3 C9 C14 C13 -173.9(4)
C10 C9 C14 C15 -177.0(6)
N3 C9 C14 C15 7.0(7)
C12 C13 C14 C9 -0.6(9)
C12 C13 C14 C15 178.5(7)
C1 N1 C16 C17 -119.9(3)
Pd1 N1 C16 C17 28.0(3)
C1 N1 C16 C21 62.1(4)
Pd1 N1 C16 C21 -150.1(3)
C21 C16 C17 C18 -8.9(4)
N1 C16 C17 C18 173.0(3)
C21 C16 C17 C23 172.3(3)
N1 C16 C17 C23 -5.8(4)
C16 C17 C18 C19 4.6(5)
C23 C17 C18 C19 -176.6(3)
C17 C18 C19 C20 1.4(5)
C18 C19 C20 C21 -3.2(6)
C19 C20 C21 C16 -0.9(6)
C19 C20 C21 C22 176.0(4)
C17 C16 C21 C20 6.9(5)
N1 C16 C21 C20 -175.1(3)
C17 C16 C21 C22 -169.9(3)
N1 C16 C21 C22 8.0(5)
C18 C17 C23 C26 85.1(4)
C16 C17 C23 C26 -96.1(3)
C18 C17 C23 C24 -75.7(4)
C16 C17 C23 C24 103.1(3)
C18 C17 C23 Pd1 161.6(2)
C16 C17 C23 Pd1 -19.6(3)
N1 Pd1 C23 C26 146.22(16)
C50 Pd1 C23 C26 -29.38(15)
Br1 Pd1 C23 C26 -91.1(11)
C26 Pd1 C23 C17 -119.9(2)
N1 Pd1 C23 C17 26.35(17)
C50 Pd1 C23 C17 -149.26(19)
Br1 Pd1 C23 C17 149.0(10)
C26 Pd1 C23 C24 114.7(3)
N1 Pd1 C23 C24 -99.1(2)
C50 Pd1 C23 C24 85.3(2)
Br1 Pd1 C23 C24 23.6(12)
C25 O2 C24 O1 1.0(6)
C25 O2 C24 C23 177.8(4)
C26 C23 C24 O1 -28.6(5)
C17 C23 C24 O1 133.1(3)
Pd1 C23 C24 O1 -105.7(3)
C26 C23 C24 O2 154.6(3)
C17 C23 C24 O2 -43.7(4)
Pd1 C23 C24 O2 77.5(3)
C17 C23 C26 C50 153.9(3)
C24 C23 C26 C50 -46.1(4)
Pd1 C23 C26 C50 56.1(2)
C17 C23 C26 C27 -16.3(4)
C24 C23 C26 C27 143.7(3)
Pd1 C23 C26 C27 -114.1(3)
C17 C23 C26 Pd1 97.7(3)
C24 C23 C26 Pd1 -102.2(2)
C23 Pd1 C26 C50 -132.6(2)
N1 Pd1 C26 C50 -169.28(15)
Br1 Pd1 C26 C50 41.6(2)
N1 Pd1 C26 C23 -36.71(18)
C50 Pd1 C26 C23 132.6(2)
Br1 Pd1 C26 C23 174.18(11)
C23 Pd1 C26 C27 123.3(3)
N1 Pd1 C26 C27 86.6(2)
C50 Pd1 C26 C27 -104.1(3)
Br1 Pd1 C26 C27 -62.5(2)
C50 C26 C27 C40 -1.3(3)
C23 C26 C27 C40 169.8(3)
Pd1 C26 C27 C40 81.8(2)
C50 C26 C27 C34 111.2(2)
C23 C26 C27 C34 -77.7(3)
Pd1 C26 C27 C34 -165.71(18)
C50 C26 C27 C28 -119.6(3)
C23 C26 C27 C28 51.5(4)
Pd1 C26 C27 C28 -36.5(3)
C40 C27 C28 C33 144.2(3)
C26 C27 C28 C33 -103.9(3)
C34 C27 C28 C33 20.6(4)
C40 C27 C28 C29 -38.8(4)
C26 C27 C28 C29 73.0(3)
C34 C27 C28 C29 -162.5(3)
C33 C28 C29 C30 -1.1(5)
C27 C28 C29 C30 -178.2(3)
C28 C29 C30 C31 1.4(7)
C29 C30 C31 C32 -0.5(8)
C30 C31 C32 C33 -0.7(7)
C29 C28 C33 C32 0.0(5)
C27 C28 C33 C32 176.9(3)
C31 C32 C33 C28 1.0(6)
C40 C27 C34 C35 93.9(3)
C26 C27 C34 C35 -13.7(4)
C28 C27 C34 C35 -140.6(3)
C40 C27 C34 C39 -80.3(3)
C26 C27 C34 C39 172.0(3)
C28 C27 C34 C39 45.1(4)
C39 C34 C35 C36 -1.9(5)
C27 C34 C35 C36 -176.4(3)
C34 C35 C36 C37 1.6(5)
C35 C36 C37 C38 -0.2(6)
C36 C37 C38 C39 -0.8(7)
C37 C38 C39 C34 0.5(7)
C35 C34 C39 C38 0.9(5)
C27 C34 C39 C38 175.4(4)
C26 C27 C40 C43 1.9(3)
C34 C27 C40 C43 -110.6(3)
C28 C27 C40 C43 121.0(3)
C26 C27 C40 C41 -177.3(3)
C34 C27 C40 C41 70.3(3)
C28 C27 C40 C41 -58.1(4)
C43 C40 C41 O91B -114.8(7)
C27 C40 C41 O91B 64.2(8)
C43 C40 C41 O91A -22.8(7)
C27 C40 C41 O91A 156.2(6)
C43 C40 C41 O91C 8.8(7)
C27 C40 C41 O91C -172.2(6)
C43 C40 C41 O92 -178.9(5)
C27 C40 C41 O92 0.1(6)
C43 C40 C41 O92' 44.2(6)
C27 C40 C41 O92' -136.8(5)
C43 C40 C41 O91D -145.3(6)
C27 C40 C41 O91D 33.7(7)
C41 C40 C43 C44 -2.3(5)
C27 C40 C43 C44 178.7(3)
C41 C40 C43 C50 177.4(3)
C27 C40 C43 C50 -1.7(3)
C40 C43 C44 C49 113.3(4)
C50 C43 C44 C49 -66.3(4)
C40 C43 C44 C45 -70.0(4)
C50 C43 C44 C45 110.4(3)
C49 C44 C45 C46 -2.9(5)
C43 C44 C45 C46 -179.7(3)
C44 C45 C46 C47 1.8(6)
C45 C46 C47 C48 0.1(6)
C46 C47 C48 C49 -0.7(6)
C45 C44 C49 C48 2.3(5)
C43 C44 C49 C48 179.0(3)
C47 C48 C49 C44 -0.5(6)
C23 C26 C50 C43 -171.3(2)
C27 C26 C50 C43 0.5(3)
Pd1 C26 C50 C43 -117.1(2)
C23 C26 C50 C51 39.9(4)
C27 C26 C50 C51 -148.3(3)
Pd1 C26 C50 C51 94.1(3)
C23 C26 C50 Pd1 -54.2(2)
C27 C26 C50 Pd1 117.6(2)
C40 C43 C50 C26 0.7(3)
C44 C43 C50 C26 -179.6(3)
C40 C43 C50 C51 152.8(3)
C44 C43 C50 C51 -27.5(4)
C40 C43 C50 Pd1 -71.7(3)
C44 C43 C50 Pd1 108.0(3)
C23 Pd1 C50 C26 30.16(15)
N1 Pd1 C50 C26 21.0(3)
Br1 Pd1 C50 C26 -153.30(13)
C26 Pd1 C50 C43 96.4(3)
C23 Pd1 C50 C43 126.6(2)
N1 Pd1 C50 C43 117.5(3)
Br1 Pd1 C50 C43 -56.9(2)
C26 Pd1 C50 C51 -123.8(3)
C23 Pd1 C50 C51 -93.7(2)
N1 Pd1 C50 C51 -102.8(3)
Br1 Pd1 C50 C51 82.86(19)
C52 O6 C51 O5 -2.2(6)
C52 O6 C51 C50 176.7(3)
C26 C50 C51 O5 -81.0(5)
C43 C50 C51 O5 133.2(4)
Pd1 C50 C51 O5 -7.9(4)
C26 C50 C51 O6 100.1(3)
C43 C50 C51 O6 -45.7(4)
Pd1 C50 C51 O6 173.2(2)
O91B C41 O91A O91C -151.7(12)
O92 C41 O91A O91C -111.3(11)
O92' C41 O91A O91C -11.2(10)
O91D C41 O91A O91C -139.7(11)
C40 C41 O91A O91C 90.9(11)
O91B C41 O91A O92' -140.6(7)
O91C C41 O91A O92' 11.2(10)
O92 C41 O91A O92' -100.1(7)
O91D C41 O91A O92' -128.5(7)
C40 C41 O91A O92' 102.1(6)
O91B C41 O91A C91A -62.7(10)
O91C C41 O91A C91A 89.0(13)
O92 C41 O91A C91A -22.3(11)
O92' C41 O91A C91A 77.8(9)
O91D C41 O91A C91A -50.7(10)
C40 C41 O91A C91A 179.9(7)
O91C C41 O91A O91B 151.7(12)
O92 C41 O91A O91B 40.5(6)
O92' C41 O91A O91B 140.6(7)
O91D C41 O91A O91B 12.0(7)
C40 C41 O91A O91B -117.3(6)
O91B C41 O91A C91C -91.2(9)
O91C C41 O91A C91C 60.5(11)
O92 C41 O91A C91C -50.8(10)
O92' C41 O91A C91C 49.3(8)
O91D C41 O91A C91C -79.2(9)
C40 C41 O91A C91C 151.4(7)
O91B C41 O91A C91B -38.8(10)
O91C C41 O91A C91B 112.9(14)
O92 C41 O91A C91B 1.6(10)
O92' C41 O91A C91B 101.7(9)
O91D C41 O91A C91B -26.8(10)
C40 C41 O91A C91B -156.2(8)
O91A C41 O91B O91D 153.4(15)
O91C C41 O91B O91D 140.4(14)
O92 C41 O91B O91D 20.4(13)
O92' C41 O91B O91D 113.8(15)
C40 C41 O91B O91D -88.6(14)
O91A C41 O91B O92 133.0(7)
O91C C41 O91B O92 120.0(6)
O92' C41 O91B O92 93.5(8)
O91D C41 O91B O92 -20.4(13)
C40 C41 O91B O92 -109.0(6)
O91A C41 O91B C91D 71.2(12)
O91C C41 O91B C91D 58.2(13)
O92 C41 O91B C91D -61.8(11)
O92' C41 O91B C91D 31.6(15)
O91D C41 O91B C91D -82.2(17)
C40 C41 O91B C91D -170.8(10)
O91C C41 O91B O91A -13.0(5)
O92 C41 O91B O91A -133.0(7)
O92' C41 O91B O91A -39.6(7)
O91D C41 O91B O91A -153.4(15)
C40 C41 O91B O91A 118.0(6)
O91A C41 O91B C91B 45.2(11)
O91C C41 O91B C91B 32.2(12)
O92 C41 O91B C91B -87.8(11)
O92' C41 O91B C91B 5.6(14)
O91D C41 O91B C91B -108.2(18)
C40 C41 O91B C91B 163.2(10)
O91C O91A O91B O91D -8(3)
C41 O91A O91B O91D -43(2)
O92' O91A O91B O91D -7(3)
C91A O91A O91B O91D 87(3)
C91C O91A O91B O91D 64(3)
C91B O91A O91B O91D 91(3)
O91C O91A O91B O92 -10.8(17)
C41 O91A O91B O92 -45.8(6)
O92' O91A O91B O92 -9.6(10)
C91A O91A O91B O92 84.0(9)
C91C O91A O91B O92 61.1(10)
C91B O91A O91B O92 88.5(11)
O91C O91A O91B C41 35.0(14)
O92' O91A O91B C41 36.2(6)
C91A O91A O91B C41 129.8(8)
C91C O91A O91B C41 106.9(8)
C91B O91A O91B C41 134.3(10)
O91C O91A O91B C91D -91.9(16)
C41 O91A O91B C91D -126.9(9)
O92' O91A O91B C91D -90.7(9)
C91A O91A O91B C91D 2.9(9)
C91C O91A O91B C91D -20.0(11)
C91B O91A O91B C91D 7.4(12)
O91C O91A O91B C91B -99.3(17)
C41 O91A O91B C91B -134.3(10)
O92' O91A O91B C91B -98.1(10)
C91A O91A O91B C91B -4.5(11)
C91C O91A O91B C91B -27.4(11)
C41 O91A O91C O92' 29(3)
C91A O91A O91C O92' -91(3)
O91B O91A O91C O92' 3(3)
C91C O91A O91C O92' -90(3)
C91B O91A O91C O92' -66(3)
O92' O91A O91C C41 -29(3)
C91A O91A O91C C41 -120.1(6)
O91B O91A O91C C41 -26.2(10)
C91C O91A O91C C41 -118.9(7)
C91B O91A O91C C41 -95.4(12)
C41 O91A O91C C91C 118.9(7)
O92' O91A O91C C91C 90(3)
C91A O91A O91C C91C -1.2(9)
O91B O91A O91C C91C 92.7(13)
C91B O91A O91C C91C 23.5(14)
C41 O91A O91C C91A 120.1(7)
O92' O91A O91C C91A 91(3)
O91B O91A O91C C91A 93.9(12)
C91C O91A O91C C91A 1.2(9)
C91B O91A O91C C91A 24.7(10)
O91B C41 O91C O91A 28.0(12)
O92 C41 O91C O91A 83.0(12)
O92' C41 O91C O91A 161.7(17)
O91D C41 O91C O91A 47.9(13)
C40 C41 O91C O91A -104.7(11)
O91B C41 O91C O92' -133.7(10)
O91A C41 O91C O92' -161.7(17)
O92 C41 O91C O92' -78.7(11)
O91D C41 O91C O92' -113.7(11)
C40 C41 O91C O92' 93.6(9)
O91B C41 O91C C91C -51.9(11)
O91A C41 O91C C91C -79.9(13)
O92 C41 O91C C91C 3.0(13)
O92' C41 O91C C91C 81.8(12)
O91D C41 O91C C91C -32.0(13)
C40 C41 O91C C91C 175.3(8)
O91B C41 O91C C91A -26.7(9)
O91A C41 O91C C91A -54.8(10)
O92 C41 O91C C91A 28.2(10)
O92' C41 O91C C91A 106.9(11)
O91D C41 O91C C91A -6.8(11)
C40 C41 O91C C91A -159.5(5)
C41 O91B O91D O92 -39(2)
C91D O91B O91D O92 84(2)
O91A O91B O91D O92 -5(4)
C91B O91B O91D O92 72(2)
O92 O91B O91D C41 39(2)
C91D O91B O91D C41 122.7(9)
O91A O91B O91D C41 33.5(17)
C91B O91B O91D C41 110.8(14)
O92 O91B O91D C91D -84(2)
C41 O91B O91D C91D -122.7(9)
O91A O91B O91D C91D -89(2)
C91B O91B O91D C91D -11.9(13)
O91A C41 O91D O91B -26.4(15)
O91C C41 O91D O91B -47.0(17)
O92 C41 O91D O91B -145(2)
O92' C41 O91D O91B -85.0(16)
C40 C41 O91D O91B 106.0(14)
O91B C41 O91D O92 145(2)
O91A C41 O91D O92 119.1(11)
O91C C41 O91D O92 98.4(12)
O92' C41 O91D O92 60.4(14)
C40 C41 O91D O92 -108.5(10)
O91B C41 O91D C91D 58.1(14)
O91A C41 O91D C91D 31.7(10)
O91C C41 O91D C91D 11.1(13)
O92 C41 O91D C91D -87.3(13)
O92' C41 O91D C91D -27.0(14)
C40 C41 O91D C91D 164.1(8)
O91C O91A C91A C91C 2.5(19)
C41 O91A C91A C91C -80.2(17)
O92' O91A C91A C91C -18.4(16)
O91B O91A C91A C91C -122.8(16)
C91B O91A C91A C91C -130(2)
O91C O91A C91A C91B 133(2)
C41 O91A C91A C91B 50(2)
O92' O91A C91A C91B 111.9(18)
O91B O91A C91A C91B 7.5(18)
C91C O91A C91A C91B 130(2)
C41 O91A C91A O91C -82.8(12)
O92' O91A C91A O91C -20.9(10)
O91B O91A C91A O91C -125.4(13)
C91C O91A C91A O91C -2.5(19)
C91B O91A C91A O91C -133(2)
O91C O91A C91A C91D 122.9(13)
C41 O91A C91A C91D 40.1(11)
O92' O91A C91A C91D 102.0(8)
O91B O91A C91A C91D -2.5(8)
C91C O91A C91A C91D 120.3(17)
C91B O91A C91A C91D -10.0(17)
O91A O91C C91A C91C -177(2)
O92' O91C C91A C91C -39(2)
C41 O91C C91A C91C -119.2(17)
O91A O91C C91A C91B -51(2)
O92' O91C C91A C91B 88(2)
C41 O91C C91A C91B 7(2)
C91C O91C C91A C91B 127(3)
O92' O91C C91A O91A 138.5(18)
C41 O91C C91A O91A 57.9(10)
C91C O91C C91A O91A 177(2)
O91A O91C C91A C91D -57.9(13)
O92' O91C C91A C91D 80.6(14)
C41 O91C C91A C91D 0.0(10)
C91C O91C C91A C91D 119.2(18)
C91C C91A C91B C91D 33(9)
O91A C91A C91B C91D -53(8)
O91C C91A C91B C91D -36(8)
O91A C91A C91B C91C -86(3)
O91C C91A C91B C91C -69(3)
C91D C91A C91B C91C -33(9)
C91C C91A C91B O91B 79(3)
O91A C91A C91B O91B -6.8(16)
O91C C91A C91B O91B 10(2)
C91D C91A C91B O91B 46(7)
C91C C91A C91B O91A 86(3)
O91C C91A C91B O91A 16.9(6)
C91D C91A C91B O91A 53(8)
O91D O91B C91B C91D 27(3)
O92 O91B C91B C91D 57(2)
C41 O91B C91B C91D 126(2)
O91A O91B C91B C91D 164(3)
O91D O91B C91B C91A -130(2)
O92 O91B C91B C91A -100(2)
C41 O91B C91B C91A -30(2)
C91D O91B C91B C91A -156(4)
O91A O91B C91B C91A 7.2(17)
O91D O91B C91B C91C -109(2)
O92 O91B C91B C91C -79.2(15)
C41 O91B C91B C91C -9.7(17)
C91D O91B C91B C91C -136(3)
O91A O91B C91B C91C 28.0(12)
O91D O91B C91B O91A -137.0(18)
O92 O91B C91B O91A -107.1(9)
C41 O91B C91B O91A -37.6(8)
C91D O91B C91B O91A -164(3)
O91C O91A C91B C91D 104(3)
C41 O91A C91B C91D 19(3)
O92' O91A C91B C91D 84(3)
C91A O91A C91B C91D 157(4)
O91B O91A C91B C91D -14(2)
C91C O91A C91B C91D 131(3)
O91C O91A C91B C91A -53(2)
C41 O91A C91B C91A -138.0(17)
O92' O91A C91B C91A -72.7(18)
O91B O91A C91B C91A -171(2)
C91C O91A C91B C91A -25.5(13)
O91C O91A C91B C91C -27.5(17)
C41 O91A C91B C91C -112.5(11)
O92' O91A C91B C91C -47.2(12)
C91A O91A C91B C91C 25.5(13)
O91B O91A C91B C91C -145.9(13)
O91C O91A C91B O91B 118.3(15)
C41 O91A C91B O91B 33.4(7)
O92' O91A C91B O91B 98.7(9)
C91A O91A C91B O91B 171(2)
C91C O91A C91B O91B 145.9(13)
C91B C91A C91C O91C -92(3)
O91A C91A C91C O91C -1.1(8)
C91D C91A C91C O91C -83.7(15)
O91A C91A C91C C91B 91(3)
O91C C91A C91C C91B 92(3)
C91D C91A C91C C91B 8(2)
C91B C91A C91C O91A -91(3)
O91C C91A C91C O91A 1.1(8)
C91D C91A C91C O91A -82.6(14)
C91B C91A C91C O92' -75(3)
O91A C91A C91C O92' 15.6(13)
O91C C91A C91C O92' 16.6(8)
C91D C91A C91C O92' -67(2)
O91A O91C C91C C91A 2.6(19)
O92' O91C C91C C91A 144.0(18)
C41 O91C C91C C91A 70.3(18)
O91A O91C C91C C91B -26.1(16)
O92' O91C C91C C91B 115.4(15)
C41 O91C C91C C91B 41.6(15)
C91A O91C C91C C91B -28.7(15)
O92' O91C C91C O91A 141.5(17)
C41 O91C C91C O91A 67.7(11)
C91A O91C C91C O91A -2.6(19)
O91A O91C C91C O92' -141.5(17)
C41 O91C C91C O92' -73.8(10)
C91A O91C C91C O92' -144.0(18)
C91D C91B C91C C91A -159(6)
O91B C91B C91C C91A -105(3)
O91A C91B C91C C91A -79(3)
C91D C91B C91C O91C -70(4)
C91A C91B C91C O91C 90(3)
O91B C91B C91C O91C -15.5(14)
O91A C91B C91C O91C 10.4(6)
C91D C91B C91C O91A -80(4)
C91A C91B C91C O91A 79(3)
O91B C91B C91C O91A -25.9(10)
C91D C91B C91C O92' -45(4)
C91A C91B C91C O92' 114(3)
O91B C91B C91C O92' 9.1(16)
O91A C91B C91C O92' 35.0(8)
O91C O91A C91C C91A -177(2)
C41 O91A C91C C91A 112.7(16)
O92' O91A C91C C91A 160.1(17)
O91B O91A C91C C91A 60.6(17)
C91B O91A C91C C91A 30.2(16)
C41 O91A C91C O91C -70.0(12)
O92' O91A C91C O91C -22.6(10)
C91A O91A C91C O91C 177(2)
O91B O91A C91C O91C -122.2(13)
C91B O91A C91C O91C -152.5(17)
O91C O91A C91C C91B 152.5(17)
C41 O91A C91C C91B 82.5(13)
O92' O91A C91C C91B 129.9(13)
C91A O91A C91C C91B -30.2(16)
O91B O91A C91C C91B 30.3(13)
O91C O91A C91C O92' 22.6(10)
C41 O91A C91C O92' -47.4(7)
C91A O91A C91C O92' -160.1(17)
O91B O91A C91C O92' -99.5(7)
C91B O91A C91C O92' -129.9(13)
C91A C91B C91D O91B 55(8)
C91C C91B C91D O91B 71(4)
O91A C91B C91D O91B 13(2)
C91A C91B C91D O91D 43(9)
C91C C91B C91D O91D 59(4)
O91B C91B C91D O91D -11.7(12)
O91A C91B C91D O91D 1(3)
C91A C91B C91D O92 16(9)
C91C C91B C91D O92 32(5)
O91B C91B C91D O92 -38.8(12)
O91A C91B C91D O92 -26(3)
C91C C91B C91D C91A 16(5)
O91B C91B C91D C91A -55(8)
O91A C91B C91D C91A -42(7)
O91D O91B C91D C91B -154(3)
O92 O91B C91D C91B -122(2)
C41 O91B C91D C91B -66(3)
O91A O91B C91D C91B -15(2)
O92 O91B C91D O91D 31.8(12)
C41 O91B C91D O91D 88.5(17)
O91A O91B C91D O91D 138.7(17)
C91B O91B C91D O91D 154(3)
O91D O91B C91D O92 -31.8(12)
C41 O91B C91D O92 56.8(9)
O91A O91B C91D O92 107.0(8)
C91B O91B C91D O92 122(2)
O91D O91B C91D C91A -141.3(16)
O92 O91B C91D C91A -109.5(9)
C41 O91B C91D C91A -52.8(13)
O91A O91B C91D C91A -2.6(8)
C91B O91B C91D C91A 13(2)
O91B O91D C91D C91B 29(3)
O92 O91D C91D C91B -92(3)
C41 O91D C91D C91B -20(3)
O92 O91D C91D O91B -121(2)
C41 O91D C91D O91B -49.6(12)
O91B O91D C91D O92 121(2)
C41 O91D C91D O92 71.4(11)
O91B O91D C91D C91A 40.2(17)
O92 O91D C91D C91A -80.7(15)
C41 O91D C91D C91A -9.3(13)
C91C C91A C91D C91B -151(8)
O91A C91A C91D C91B 128(8)
O91C C91A C91D C91B 146(8)
C91C C91A C91D O91B 84(2)
C91B C91A C91D O91B -125(8)
O91A C91A C91D O91B 2.6(8)
O91C C91A C91D O91B 21.1(9)
C91C C91A C91D O91D 68(2)
C91B C91A C91D O91D -141(8)
O91A C91A C91D O91D -13.0(11)
O91C C91A C91D O91D 5.6(12)
C91C C91A C91D O92 44(2)
C91B C91A C91D O92 -165(8)
O91A C91A C91D O92 -37.4(9)
O91C C91A C91D O92 -18.9(10)
C41 O91D O92 O91B -35(2)
C91D O91D O92 O91B 73(2)
O91B O91D O92 C41 35(2)
C91D O91D O92 C41 107.7(8)
O91B O91D O92 C91D -73(2)
C41 O91D O92 C91D -107.7(9)
C41 O91B O92 O91D 138(2)
C91D O91B O92 O91D -91(2)
O91A O91B O92 O91D 176(3)
C91B O91B O92 O91D -113(3)
O91D O91B O92 C41 -138(2)
C91D O91B O92 C41 131.2(9)
O91A O91B O92 C41 38.3(5)
C91B O91B O92 C41 108.5(11)
O91D O91B O92 C91D 91(2)
C41 O91B O92 C91D -131.2(9)
O91A O91B O92 C91D -92.9(9)
C91B O91B O92 C91D -22.7(10)
O91B C41 O92 O91D -18.6(11)
O91A C41 O92 O91D -69.6(12)
O91C C41 O92 O91D -100.0(12)
O92' C41 O92 O91D -133.5(11)
C40 C41 O92 O91D 88.0(11)
O91A C41 O92 O91B -51.0(8)
O91C C41 O92 O91B -81.4(9)
O92' C41 O92 O91B -114.8(8)
O91D C41 O92 O91B 18.6(11)
C40 C41 O92 O91B 106.6(7)
O91B C41 O92 C91D 40.4(8)
O91A C41 O92 C91D -10.6(9)
O91C C41 O92 C91D -41.0(9)
O92' C41 O92 C91D -74.4(8)
O91D C41 O92 C91D 59.0(11)
C40 C41 O92 C91D 147.0(6)
C91B C91D O92 O91D 100(3)
O91B C91D O92 O91D 32.0(12)
C91A C91D O92 O91D 104.7(15)
C91B C91D O92 O91B 68(3)
O91D C91D O92 O91B -32.0(12)
C91A C91D O92 O91B 72.7(10)
C91B C91D O92 C41 29(3)
O91B C91D O92 C41 -39.7(7)
O91D C91D O92 C41 -71.7(12)
C91A C91D O92 C41 33.0(9)
C41 O91C O92' O91A 28(2)
C91C O91C O92' O91A -90(3)
C91A O91C O92' O91A -74(3)
O91A O91C O92' C41 -28(2)
C91C O91C O92' C41 -118.3(7)
C91A O91C O92' C41 -102.6(8)
O91A O91C O92' C91C 90(3)
C41 O91C O92' C91C 118.3(7)
C91A O91C O92' C91C 15.7(8)
C41 O91A O92' O91C -147(3)
C91A O91A O92' O91C 90(3)
O91B O91A O92' O91C -177(3)
C91C O91A O92' O91C 82(3)
C91B O91A O92' O91C 120(3)
O91C O91A O92' C41 147(3)
C91A O91A O92' C41 -122.2(7)
O91B O91A O92' C41 -29.9(5)
C91C O91A O92' C41 -131.0(7)
C91B O91A O92' C41 -92.2(10)
O91C O91A O92' C91C -82(3)
C41 O91A O92' C91C 131.0(7)
C91A O91A O92' C91C 8.7(8)
O91B O91A O92' C91C 101.1(8)
C91B O91A O92' C91C 38.7(11)
O91B C41 O92' O91C 56.3(12)
O91A C41 O92' O91C 9.9(9)
O92 C41 O92' O91C 116.1(10)
O91D C41 O92' O91C 88.6(12)
C40 C41 O92' O91C -102.4(9)
O91B C41 O92' O91A 46.4(9)
O91C C41 O92' O91A -9.9(9)
O92 C41 O92' O91A 106.2(6)
O91D C41 O92' O91A 78.7(9)
C40 C41 O92' O91A -112.3(5)
O91B C41 O92' C91C 0.9(11)
O91A C41 O92' C91C -45.5(7)
O91C C41 O92' C91C -55.4(10)
O92 C41 O92' C91C 60.7(8)
O91D C41 O92' C91C 33.2(12)
C40 C41 O92' C91C -157.8(6)
C91A C91C O92' O91C -40(2)
C91B C91C O92' O91C -68.2(16)
O91A C91C O92' O91C -19.5(9)
C91A C91C O92' O91A -20.2(18)
O91C C91C O92' O91A 19.5(9)
C91B C91C O92' O91A -48.7(13)
C91A C91C O92' C41 21(2)
O91C C91C O92' C41 60.6(10)
C91B C91C O92' C41 -7.5(14)
O91A C91C O92' C41 41.2(6)
